data_7161219
loop_
_publ_author_name
'Gharpure, Santosh J.'
'Yadav, Rakhi'
'Gupta, Krishna Suraj'
'Kadam, Girish P.'

_publ_section_title
;
 Aza-Prins Type Cyclisation of Vinyl Bis-Sulfide-Tethered Amines for the
 Collective Synthesis of Piperidine, Indolizidine and Isoindolone Natural
 Products
;
_journal_name_full 'Organic &amp; Biomolecular Chemistry'
_journal_paper_doi 10.1039/D6OB00883F
_journal_year 2026
_chemical_formula_moiety 'C29 H33 N O2 S3'
_chemical_formula_sum 'C29 H33 N O2 S3'
_chemical_formula_weight 523.74
_space_group_crystal_system monoclinic
_space_group_IT_number 15
_space_group_name_Hall '-C 2yc'
_space_group_name_H-M_alt 'C 1 2/c 1'
_atom_sites_solution_hydrogens geom
_atom_sites_solution_primary dual
_audit_creation_date 2026-04-29
_audit_creation_method
;
Olex2 1.5-ac6-016
(compiled 2024.01.13 svn.r2f8d729c for Rigaku Oxford Diffraction, GUI svn.r6897)
;
_audit_update_record
;
2026-05-04 deposited with the CCDC.	2026-06-10 downloaded from the CCDC.
;
_cell_angle_alpha 90
_cell_angle_beta 102.720(3)
_cell_angle_gamma 90
_cell_formula_units_Z 8
_cell_length_a 32.7633(9)
_cell_length_b 9.4879(3)
_cell_length_c 17.0617(6)
_cell_measurement_reflns_used 8020
_cell_measurement_temperature 150.00(10)
_cell_measurement_theta_max 26.9240
_cell_measurement_theta_min 2.2150
_cell_volume 5173.5(3)
_computing_cell_refinement 'CrysAlisPro 1.171.43.105a (Rigaku OD, 2024)'
_computing_data_collection 'PROGRAM:BIS V6.2.16/2021-10-22 && APEX4 2021.4-0                                '
_computing_data_reduction 'CrysAlisPro 1.171.43.105a (Rigaku OD, 2024)'
_computing_molecular_graphics 'Olex2 1.5-ac6-016 (Dolomanov et al., 2009)'
_computing_publication_material 'Olex2 1.5-ac6-016 (Dolomanov et al., 2009)'
_computing_structure_refinement 'SHELXL 2018/3 (Sheldrick, 2015)'
_computing_structure_solution 'SHELXT 2018/2 (Sheldrick, 2018)'
_diffrn_ambient_environment N~2~
_diffrn_ambient_temperature 150.00(10)
_diffrn_detector 'CCD plate'
_diffrn_measured_fraction_theta_full 0.999
_diffrn_measured_fraction_theta_max 0.999
_diffrn_measurement_details
;
List of Runs (angles in degrees, time in seconds):

  # Type    Start    End  Width  t~exp~   \w     \q     \k     \f   Frames
#--------------------------------------------------------------------------
  1  \w   -130.24  15.76   1.00    2.00    --  -25.53 -59.25-135.92  146
  2  \w   -130.24  15.76   1.00    2.00    --  -25.53 -59.25  71.08  146
  3  \w   -130.24  15.76   1.00    2.00    --  -25.53 -59.25 -33.92  146
  4  \w   -130.24  15.76   1.00    2.00    --  -25.53 -59.25 122.08  146
  5  \w   -130.24  15.76   1.00    2.00    --  -25.53 -59.25 -84.92  146
  6  \w   -130.24  15.76   1.00    2.00    --  -25.53 -59.25  20.08  146
;
_diffrn_measurement_device 'abstract diffractometer'
_diffrn_measurement_device_type 'Saxi-CrysAlisPro-abstract goniometer imported SAXI images'
_diffrn_measurement_method '\w scans'
_diffrn_orient_matrix_type 'CrysAlisPro convention (1999,Acta A55,543-557)'
_diffrn_orient_matrix_UB_11 0.0202489000
_diffrn_orient_matrix_UB_12 -0.0288231000
_diffrn_orient_matrix_UB_13 0.0028750000
_diffrn_orient_matrix_UB_21 0.0080463000
_diffrn_orient_matrix_UB_22 0.0685727000
_diffrn_orient_matrix_UB_23 -0.0034685000
_diffrn_orient_matrix_UB_31 0.0041896000
_diffrn_orient_matrix_UB_32 0.0076008000
_diffrn_orient_matrix_UB_33 0.0423812000
_diffrn_radiation_monochromator graphite
_diffrn_radiation_probe x-ray
_diffrn_radiation_type 'Mo K\a'
_diffrn_radiation_wavelength 0.71073
_diffrn_reflns_av_R_equivalents 0.0825
_diffrn_reflns_av_unetI/netI 0.0400
_diffrn_reflns_Laue_measured_fraction_full 0.999
_diffrn_reflns_Laue_measured_fraction_max 0.999
_diffrn_reflns_limit_h_max 38
_diffrn_reflns_limit_h_min -38
_diffrn_reflns_limit_k_max 11
_diffrn_reflns_limit_k_min -11
_diffrn_reflns_limit_l_max 16
_diffrn_reflns_limit_l_min -20
_diffrn_reflns_number 37586
_diffrn_reflns_point_group_measured_fraction_full 0.999
_diffrn_reflns_point_group_measured_fraction_max 0.999
_diffrn_reflns_theta_full 24.995
_diffrn_reflns_theta_max 24.995
_diffrn_reflns_theta_min 2.239
_diffrn_source 'fine-focus sealed X-ray tube'
_diffrn_source_type 'Enhance (Mo) X-ray Source'
_exptl_absorpt_coefficient_mu 0.315
_exptl_absorpt_correction_T_max 1.00000
_exptl_absorpt_correction_T_min 0.45264
_exptl_absorpt_correction_type multi-scan
_exptl_absorpt_process_details
;
CrysAlisPro 1.171.43.105a (Rigaku Oxford Diffraction, 2024)
Empirical absorption correction using spherical harmonics,
implemented in SCALE3 ABSPACK scaling algorithm.
;
_exptl_crystal_colour 'clear light colourless'
_exptl_crystal_colour_lustre clear
_exptl_crystal_colour_modifier light
_exptl_crystal_colour_primary colourless
_exptl_crystal_density_diffrn 1.345
_exptl_crystal_description block
_exptl_crystal_F_000 2224
_exptl_crystal_size_max 0.72
_exptl_crystal_size_mid 0.32
_exptl_crystal_size_min 0.31
_refine_diff_density_max 0.279
_refine_diff_density_min -0.566
_refine_diff_density_rms 0.058
_refine_ls_extinction_method none
_refine_ls_goodness_of_fit_ref 1.097
_refine_ls_hydrogen_treatment constr
_refine_ls_matrix_type full
_refine_ls_number_parameters 318
_refine_ls_number_reflns 4553
_refine_ls_number_restraints 0
_refine_ls_restrained_S_all 1.097
_refine_ls_R_factor_all 0.0562
_refine_ls_R_factor_gt 0.0455
_refine_ls_shift/su_max 0.000
_refine_ls_shift/su_mean 0.000
_refine_ls_structure_factor_coef Fsqd
_refine_ls_weighting_details 'w=1/[\s^2^(Fo^2^)+(0.0876P)^2^+0.5829P] where P=(Fo^2^+2Fc^2^)/3'
_refine_ls_weighting_scheme calc
_refine_ls_wR_factor_gt 0.1300
_refine_ls_wR_factor_ref 0.1428
_reflns_Friedel_coverage 0.000
_reflns_number_gt 3781
_reflns_number_total 4553
_reflns_threshold_expression 'I > 2\s(I)'
_cod_data_source_file d6ob00883f2.cif
_cod_data_source_block sjg_ry_04_741_autored
_cod_database_code 7161219
_shelx_shelxl_version_number 2018/3
_shelx_space_group_comment
;
The symmetry employed for this shelxl refinement is uniquely defined
by the following loop, which should always be used as a source of
symmetry information in preference to the above space-group names.
They are only intended as comments.
;
_shelx_estimated_absorpt_t_max 0.909
_shelx_estimated_absorpt_t_min 0.805
_olex2_refinement_description
;
1. Fixed Uiso
 At 1.2 times of:
  All C(H) groups, All C(H,H) groups
 At 1.5 times of:
  All C(H,H,H) groups
2.a Ternary CH refined with riding coordinates:
 C00A(H00C)
2.b Secondary CH2 refined with riding coordinates:
 C009(H00A,H00B), C00E(H00E,H00F), C00G(H00H,H00I), C00J(H00J,H00K), C00L(H00M,
 H00N), C00V(H00Y,H)
2.c Aromatic/amide H refined with riding coordinates:
 C008(H008), C00B(H00D), C00F(H00G), C00K(H00L), C00N(H00O), C00O(H00P),
 C00P(H00Q), C00Q(H00R), C00R(H00S), C00S(H00T), C00U(H00X), C00W(H00Z),
 C00X(H00), C00Y(H1)
2.d Idealised Me refined as rotating group:
 C00T(H00U,H00V,H00W), C00Z(H2,HA,HB)
;
_olex2_submission_special_instructions 'No special instructions were received'
_oxdiff_exptl_absorpt_empirical_details
;
Empirical correction (ABSPACK) includes:
- Absorption correction using spherical harmonics
- Frame scaling
;
_oxdiff_exptl_absorpt_empirical_full_max 1.782
_oxdiff_exptl_absorpt_empirical_full_min 0.626

loop_
_space_group_symop_operation_xyz
'x, y, z'
'-x, y, -z+1/2'
'x+1/2, y+1/2, z'
'-x+1/2, y+1/2, -z+1/2'
'-x, -y, -z'
'x, -y, z-1/2'
'-x+1/2, -y+1/2, -z'
'x+1/2, -y+1/2, z-1/2'

loop_
_atom_site_label
_atom_site_type_symbol
_atom_site_fract_x
_atom_site_fract_y
_atom_site_fract_z
_atom_site_U_iso_or_equiv
_atom_site_adp_type
_atom_site_occupancy
_atom_site_site_symmetry_order
_atom_site_calc_flag
_atom_site_refinement_flags_posn
_atom_site_refinement_flags_adp
_atom_site_refinement_flags_occupancy
_atom_site_disorder_assembly
_atom_site_disorder_group
S01 S 0.43781(2) 0.79159(5) 0.34615(3) 0.02641(18) Uani 1 1 d . . . . .
S02 S 0.29209(2) 0.62587(7) 0.17934(4) 0.0389(2) Uani 1 1 d . . . . .
S03 S 0.34919(2) 0.42692(7) 0.10885(4) 0.0424(2) Uani 1 1 d . . . . .
O004 O 0.47713(5) 0.84275(16) 0.33708(10) 0.0326(4) Uani 1 1 d . . . . .
O005 O 0.41667(5) 0.85860(16) 0.39988(9) 0.0314(4) Uani 1 1 d . . . . .
N006 N 0.40702(6) 0.79919(17) 0.25840(11) 0.0256(4) Uani 1 1 d . . . . .
C007 C 0.44535(7) 0.6158(2) 0.37745(13) 0.0257(5) Uani 1 1 d . . . . .
C008 C 0.41588(7) 0.5496(2) 0.41000(13) 0.0298(5) Uani 1 1 d . . . . .
H008 H 0.391010 0.597726 0.414157 0.036 Uiso 1 1 calc R U . . .
C009 C 0.42260(7) 0.7640(2) 0.18795(14) 0.0289(5) Uani 1 1 d . . . . .
H00A H 0.453053 0.782757 0.198568 0.035 Uiso 1 1 calc R U . . .
H00B H 0.408738 0.824379 0.142509 0.035 Uiso 1 1 calc R U . . .
C00A C 0.36170(7) 0.7849(2) 0.24900(14) 0.0282(5) Uani 1 1 d . . . . .
H00C H 0.356278 0.767849 0.303646 0.034 Uiso 1 1 calc R U . . .
C00B C 0.48101(7) 0.5463(2) 0.37121(13) 0.0306(5) Uani 1 1 d . . . . .
H00D H 0.501243 0.591952 0.347819 0.037 Uiso 1 1 calc R U . . .
C00C C 0.45868(7) 0.3422(2) 0.43226(14) 0.0320(5) Uani 1 1 d . . . . .
C00D C 0.37029(7) 0.5755(2) 0.16494(13) 0.0296(5) Uani 1 1 d . . . . .
C00E C 0.41453(7) 0.6118(2) 0.16566(15) 0.0315(5) Uani 1 1 d . . . . .
H00E H 0.420243 0.594320 0.111877 0.038 Uiso 1 1 calc R U . . .
H00F H 0.433478 0.551299 0.204920 0.038 Uiso 1 1 calc R U . . .
C00F C 0.42249(7) 0.4135(2) 0.43657(14) 0.0327(5) Uani 1 1 d . . . . .
H00G H 0.401773 0.367264 0.458369 0.039 Uiso 1 1 calc R U . . .
C00G C 0.34037(7) 0.9229(2) 0.21840(14) 0.0337(5) Uani 1 1 d . . . . .
H00H H 0.350974 0.954827 0.171333 0.040 Uiso 1 1 calc R U . . .
H00I H 0.309919 0.906270 0.200306 0.040 Uiso 1 1 calc R U . . .
C00H C 0.28267(7) 0.6217(2) 0.27687(15) 0.0329(5) Uani 1 1 d . . . . .
C00I C 0.38991(7) 0.3039(2) 0.13389(15) 0.0319(5) Uani 1 1 d . . . . .
C00J C 0.34757(7) 1.0380(2) 0.28111(14) 0.0331(5) Uani 1 1 d . . . . .
H00J H 0.378030 1.046676 0.303360 0.040 Uiso 1 1 calc R U . . .
H00K H 0.337744 1.128407 0.254619 0.040 Uiso 1 1 calc R U . . .
C00K C 0.39768(8) 0.2180(2) 0.07404(15) 0.0353(6) Uani 1 1 d . . . . .
H00L H 0.382162 0.229330 0.020410 0.042 Uiso 1 1 calc R U . . .
C00L C 0.32614(7) 1.0150(2) 0.34931(14) 0.0337(5) Uani 1 1 d . . . . .
H00M H 0.334384 0.921878 0.373885 0.040 Uiso 1 1 calc R U . . .
H00N H 0.295482 1.013943 0.328025 0.040 Uiso 1 1 calc R U . . .
C00M C 0.34606(7) 0.6572(2) 0.19827(14) 0.0293(5) Uani 1 1 d . . . . .
C00N C 0.41223(7) 0.2848(2) 0.21171(14) 0.0331(5) Uani 1 1 d . . . . .
H00O H 0.406296 0.341358 0.253782 0.040 Uiso 1 1 calc R U . . .
C00O C 0.48759(7) 0.4103(2) 0.39880(15) 0.0336(5) Uani 1 1 d . . . . .
H00P H 0.512549 0.362828 0.394639 0.040 Uiso 1 1 calc R U . . .
C00P C 0.44282(8) 0.1848(2) 0.22832(16) 0.0368(6) Uani 1 1 d . . . . .
H00Q H 0.458773 0.173983 0.281659 0.044 Uiso 1 1 calc R U . . .
C00Q C 0.45063(8) 0.0997(2) 0.16821(16) 0.0384(6) Uani 1 1 d . . . . .
H00R H 0.471847 0.029777 0.179808 0.046 Uiso 1 1 calc R U . . .
C00R C 0.42772(8) 0.1163(2) 0.09176(16) 0.0396(6) Uani 1 1 d . . . . .
H00S H 0.432740 0.056290 0.050318 0.048 Uiso 1 1 calc R U . . .
C00S C 0.30211(8) 0.5231(3) 0.33149(15) 0.0402(6) Uani 1 1 d . . . . .
H00T H 0.321941 0.460241 0.317522 0.048 Uiso 1 1 calc R U . . .
C00T C 0.46586(9) 0.1954(2) 0.46349(16) 0.0417(6) Uani 1 1 d . . . . .
H00U H 0.462337 0.191934 0.519020 0.063 Uiso 1 1 calc R U . . .
H00V H 0.494327 0.165804 0.461863 0.063 Uiso 1 1 calc R U . . .
H00W H 0.445643 0.131846 0.430086 0.063 Uiso 1 1 calc R U . . .
C00U C 0.25387(8) 0.7117(3) 0.29692(17) 0.0415(6) Uani 1 1 d . . . . .
H00X H 0.240455 0.780557 0.259576 0.050 Uiso 1 1 calc R U . . .
C00V C 0.33677(10) 1.1271(3) 0.41295(17) 0.0493(7) Uani 1 1 d . . . . .
H00Y H 0.367434 1.127497 0.434102 0.059 Uiso 1 1 calc R U . . .
H H 0.328840 1.220093 0.387865 0.059 Uiso 1 1 calc R U . . .
C00W C 0.26411(9) 0.6044(3) 0.42521(19) 0.0541(8) Uani 1 1 d . . . . .
H00Z H 0.257610 0.598538 0.476703 0.065 Uiso 1 1 calc R U . . .
C00X C 0.29308(9) 0.5149(3) 0.40565(17) 0.0501(7) Uani 1 1 d . . . . .
H00 H 0.306832 0.447486 0.443551 0.060 Uiso 1 1 calc R U . . .
C00Y C 0.24457(9) 0.7017(3) 0.37124(19) 0.0520(8) Uani 1 1 d . . . . .
H1 H 0.224367 0.763129 0.385118 0.062 Uiso 1 1 calc R U . . .
C00Z C 0.31570(10) 1.1086(3) 0.48170(17) 0.0572(8) Uani 1 1 d . . . . .
H2 H 0.285339 1.116515 0.462164 0.086 Uiso 1 1 calc R U . . .
HA H 0.325423 1.181751 0.522059 0.086 Uiso 1 1 calc R U . . .
HB H 0.322557 1.015519 0.505891 0.086 Uiso 1 1 calc R U . . .

loop_
_atom_site_aniso_label
_atom_site_aniso_U_11
_atom_site_aniso_U_22
_atom_site_aniso_U_33
_atom_site_aniso_U_23
_atom_site_aniso_U_13
_atom_site_aniso_U_12
S01 0.0238(3) 0.0222(3) 0.0319(4) 0.0005(2) 0.0032(2) -0.0012(2)
S02 0.0217(3) 0.0537(4) 0.0383(4) -0.0034(3) 0.0004(3) -0.0027(3)
S03 0.0320(4) 0.0357(4) 0.0524(4) -0.0120(3) -0.0064(3) -0.0014(3)
O004 0.0251(8) 0.0291(8) 0.0422(10) 0.0052(7) 0.0044(7) -0.0055(7)
O005 0.0332(9) 0.0270(8) 0.0329(9) -0.0035(7) 0.0051(7) 0.0026(6)
N006 0.0234(9) 0.0252(9) 0.0278(10) 0.0003(7) 0.0047(8) 0.0001(7)
C007 0.0261(11) 0.0227(10) 0.0266(12) 0.0013(9) 0.0020(9) -0.0006(8)
C008 0.0287(12) 0.0279(11) 0.0329(12) -0.0018(10) 0.0072(10) 0.0000(9)
C009 0.0287(12) 0.0272(11) 0.0321(12) -0.0009(9) 0.0098(10) -0.0032(9)
C00A 0.0222(11) 0.0302(12) 0.0318(12) 0.0002(9) 0.0051(9) -0.0001(9)
C00B 0.0241(11) 0.0296(11) 0.0376(13) 0.0034(10) 0.0059(10) -0.0004(9)
C00C 0.0384(13) 0.0262(11) 0.0273(12) -0.0010(9) -0.0015(10) -0.0008(10)
C00D 0.0264(12) 0.0284(11) 0.0308(12) -0.0015(9) -0.0008(10) -0.0003(9)
C00E 0.0273(12) 0.0332(12) 0.0346(13) -0.0044(10) 0.0081(10) -0.0022(9)
C00F 0.0345(13) 0.0294(12) 0.0345(13) 0.0021(10) 0.0083(10) -0.0073(10)
C00G 0.0299(12) 0.0360(13) 0.0350(13) 0.0062(10) 0.0066(10) 0.0084(10)
C00H 0.0200(11) 0.0333(12) 0.0433(14) -0.0083(10) 0.0027(10) -0.0037(9)
C00I 0.0328(13) 0.0251(11) 0.0389(14) -0.0025(10) 0.0101(11) -0.0060(9)
C00J 0.0288(12) 0.0281(12) 0.0428(14) 0.0060(10) 0.0086(10) 0.0073(9)
C00K 0.0466(15) 0.0292(12) 0.0313(13) -0.0053(10) 0.0108(11) -0.0095(10)
C00L 0.0280(12) 0.0310(12) 0.0421(14) 0.0021(10) 0.0078(10) 0.0045(9)
C00M 0.0223(11) 0.0337(12) 0.0295(12) 0.0038(10) 0.0007(9) -0.0017(9)
C00N 0.0368(13) 0.0304(12) 0.0332(13) -0.0050(10) 0.0103(11) -0.0034(10)
C00O 0.0300(12) 0.0300(12) 0.0402(14) 0.0006(10) 0.0062(11) 0.0051(9)
C00P 0.0391(14) 0.0318(12) 0.0387(14) -0.0002(10) 0.0067(11) -0.0048(10)
C00Q 0.0403(14) 0.0216(11) 0.0562(17) -0.0007(11) 0.0167(13) -0.0019(10)
C00R 0.0529(16) 0.0269(12) 0.0437(15) -0.0074(11) 0.0209(13) -0.0066(11)
C00S 0.0382(14) 0.0380(13) 0.0445(15) -0.0083(11) 0.0097(12) 0.0034(11)
C00T 0.0495(16) 0.0309(13) 0.0417(15) 0.0061(11) 0.0034(12) 0.0007(11)
C00U 0.0250(12) 0.0429(14) 0.0548(17) -0.0060(12) 0.0047(12) 0.0011(10)
C00V 0.0588(18) 0.0390(15) 0.0507(17) -0.0090(12) 0.0136(14) 0.0025(12)
C00W 0.0470(17) 0.072(2) 0.0455(16) -0.0164(15) 0.0152(14) -0.0126(15)
C00X 0.0519(17) 0.0535(16) 0.0423(16) -0.0022(13) 0.0051(13) -0.0007(14)
C00Y 0.0315(14) 0.0634(19) 0.064(2) -0.0206(15) 0.0175(14) 0.0017(12)
C00Z 0.0622(19) 0.0671(19) 0.0417(16) -0.0039(14) 0.0102(15) 0.0161(15)

loop_
_atom_type_symbol
_atom_type_description
_atom_type_scat_dispersion_real
_atom_type_scat_dispersion_imag
_atom_type_scat_source
C C 0.0033 0.0016 'International Tables Vol C Tables 4.2.6.8 and 6.1.1.4'
H H 0.0000 0.0000 'International Tables Vol C Tables 4.2.6.8 and 6.1.1.4'
N N 0.0061 0.0033 'International Tables Vol C Tables 4.2.6.8 and 6.1.1.4'
O O 0.0106 0.0060 'International Tables Vol C Tables 4.2.6.8 and 6.1.1.4'
S S 0.1246 0.1234 'International Tables Vol C Tables 4.2.6.8 and 6.1.1.4'

loop_
_geom_angle_atom_site_label_1
_geom_angle_atom_site_label_2
_geom_angle_atom_site_label_3
_geom_angle
_geom_angle_site_symmetry_1
_geom_angle_site_symmetry_3
_geom_angle_publ_flag
O004 S01 N006 106.34(10) . . ?
O004 S01 C007 106.78(10) . . ?
O005 S01 O004 120.21(10) . . ?
O005 S01 N006 106.62(10) . . ?
O005 S01 C007 106.65(10) . . ?
N006 S01 C007 110.06(10) . . ?
C00M S02 C00H 102.11(11) . . ?
C00I S03 C00D 102.37(11) . . ?
C009 N006 S01 119.92(15) . . ?
C009 N006 C00A 115.03(18) . . ?
C00A N006 S01 120.64(15) . . ?
C008 C007 S01 119.72(17) . . ?
C00B C007 S01 120.09(17) . . ?
C00B C007 C008 120.2(2) . . ?
C007 C008 H008 120.2 . . ?
C007 C008 C00F 119.5(2) . . ?
C00F C008 H008 120.2 . . ?
N006 C009 H00A 109.4 . . ?
N006 C009 H00B 109.4 . . ?
N006 C009 C00E 110.97(17) . . ?
H00A C009 H00B 108.0 . . ?
C00E C009 H00A 109.4 . . ?
C00E C009 H00B 109.4 . . ?
N006 C00A H00C 107.3 . . ?
N006 C00A C00G 109.63(17) . . ?
N006 C00A C00M 110.16(17) . . ?
C00G C00A H00C 107.3 . . ?
C00M C00A H00C 107.3 . . ?
C00M C00A C00G 114.91(19) . . ?
C007 C00B H00D 120.0 . . ?
C007 C00B C00O 119.9(2) . . ?
C00O C00B H00D 120.0 . . ?
C00F C00C C00T 120.5(2) . . ?
C00O C00C C00F 118.1(2) . . ?
C00O C00C C00T 121.3(2) . . ?
C00E C00D S03 117.11(16) . . ?
C00M C00D S03 120.15(18) . . ?
C00M C00D C00E 122.5(2) . . ?
C009 C00E H00E 109.7 . . ?
C009 C00E H00F 109.7 . . ?
C00D C00E C009 109.95(18) . . ?
C00D C00E H00E 109.7 . . ?
C00D C00E H00F 109.7 . . ?
H00E C00E H00F 108.2 . . ?
C008 C00F C00C 121.3(2) . . ?
C008 C00F H00G 119.4 . . ?
C00C C00F H00G 119.4 . . ?
C00A C00G H00H 109.0 . . ?
C00A C00G H00I 109.0 . . ?
H00H C00G H00I 107.8 . . ?
C00J C00G C00A 113.00(19) . . ?
C00J C00G H00H 109.0 . . ?
C00J C00G H00I 109.0 . . ?
C00S C00H S02 120.37(18) . . ?
C00U C00H S02 119.7(2) . . ?
C00U C00H C00S 119.8(2) . . ?
C00K C00I S03 118.02(19) . . ?
C00K C00I C00N 119.4(2) . . ?
C00N C00I S03 122.42(18) . . ?
C00G C00J H00J 108.6 . . ?
C00G C00J H00K 108.6 . . ?
H00J C00J H00K 107.6 . . ?
C00L C00J C00G 114.7(2) . . ?
C00L C00J H00J 108.6 . . ?
C00L C00J H00K 108.6 . . ?
C00I C00K H00L 120.1 . . ?
C00R C00K C00I 119.9(2) . . ?
C00R C00K H00L 120.1 . . ?
C00J C00L H00M 109.1 . . ?
C00J C00L H00N 109.1 . . ?
C00J C00L C00V 112.5(2) . . ?
H00M C00L H00N 107.8 . . ?
C00V C00L H00M 109.1 . . ?
C00V C00L H00N 109.1 . . ?
C00A C00M S02 116.28(16) . . ?
C00D C00M S02 119.86(18) . . ?
C00D C00M C00A 123.7(2) . . ?
C00I C00N H00O 120.0 . . ?
C00P C00N C00I 120.1(2) . . ?
C00P C00N H00O 120.0 . . ?
C00B C00O H00P 119.5 . . ?
C00C C00O C00B 121.0(2) . . ?
C00C C00O H00P 119.5 . . ?
C00N C00P H00Q 119.9 . . ?
C00N C00P C00Q 120.2(2) . . ?
C00Q C00P H00Q 119.9 . . ?
C00P C00Q H00R 120.2 . . ?
C00R C00Q C00P 119.5(2) . . ?
C00R C00Q H00R 120.2 . . ?
C00K C00R H00S 119.6 . . ?
C00Q C00R C00K 120.8(2) . . ?
C00Q C00R H00S 119.6 . . ?
C00H C00S H00T 119.8 . . ?
C00X C00S C00H 120.3(2) . . ?
C00X C00S H00T 119.8 . . ?
C00C C00T H00U 109.5 . . ?
C00C C00T H00V 109.5 . . ?
C00C C00T H00W 109.5 . . ?
H00U C00T H00V 109.5 . . ?
H00U C00T H00W 109.5 . . ?
H00V C00T H00W 109.5 . . ?
C00H C00U H00X 120.2 . . ?
C00H C00U C00Y 119.5(3) . . ?
C00Y C00U H00X 120.2 . . ?
C00L C00V H00Y 108.7 . . ?
C00L C00V H 108.7 . . ?
H00Y C00V H 107.6 . . ?
C00Z C00V C00L 114.2(2) . . ?
C00Z C00V H00Y 108.7 . . ?
C00Z C00V H 108.7 . . ?
C00X C00W H00Z 119.9 . . ?
C00Y C00W H00Z 119.9 . . ?
C00Y C00W C00X 120.3(3) . . ?
C00S C00X C00W 119.7(3) . . ?
C00S C00X H00 120.2 . . ?
C00W C00X H00 120.2 . . ?
C00U C00Y H1 119.8 . . ?
C00W C00Y C00U 120.4(3) . . ?
C00W C00Y H1 119.8 . . ?
C00V C00Z H2 109.5 . . ?
C00V C00Z HA 109.5 . . ?
C00V C00Z HB 109.5 . . ?
H2 C00Z HA 109.5 . . ?
H2 C00Z HB 109.5 . . ?
HA C00Z HB 109.5 . . ?

loop_
_geom_bond_atom_site_label_1
_geom_bond_atom_site_label_2
_geom_bond_distance
_geom_bond_site_symmetry_2
_geom_bond_publ_flag
S01 O004 1.4169(15) . ?
S01 O005 1.4155(16) . ?
S01 N006 1.6121(19) . ?
S01 C007 1.752(2) . ?
S02 C00H 1.758(3) . ?
S02 C00M 1.752(2) . ?
S03 C00D 1.758(2) . ?
S03 C00I 1.753(2) . ?
N006 C009 1.445(3) . ?
N006 C00A 1.464(3) . ?
C007 C008 1.368(3) . ?
C007 C00B 1.366(3) . ?
C008 H008 0.9500 . ?
C008 C00F 1.370(3) . ?
C009 H00A 0.9900 . ?
C009 H00B 0.9900 . ?
C009 C00E 1.503(3) . ?
C00A H00C 1.0000 . ?
C00A C00G 1.521(3) . ?
C00A C00M 1.511(3) . ?
C00B H00D 0.9500 . ?
C00B C00O 1.374(3) . ?
C00C C00F 1.381(3) . ?
C00C C00O 1.371(3) . ?
C00C C00T 1.492(3) . ?
C00D C00E 1.487(3) . ?
C00D C00M 1.324(3) . ?
C00E H00E 0.9900 . ?
C00E H00F 0.9900 . ?
C00F H00G 0.9500 . ?
C00G H00H 0.9900 . ?
C00G H00I 0.9900 . ?
C00G C00J 1.511(3) . ?
C00H C00S 1.374(4) . ?
C00H C00U 1.371(3) . ?
C00I C00K 1.374(3) . ?
C00I C00N 1.380(3) . ?
C00J H00J 0.9900 . ?
C00J H00K 0.9900 . ?
C00J C00L 1.501(3) . ?
C00K H00L 0.9500 . ?
C00K C00R 1.363(4) . ?
C00L H00M 0.9900 . ?
C00L H00N 0.9900 . ?
C00L C00V 1.505(3) . ?
C00N H00O 0.9500 . ?
C00N C00P 1.364(3) . ?
C00O H00P 0.9500 . ?
C00P H00Q 0.9500 . ?
C00P C00Q 1.373(3) . ?
C00Q H00R 0.9500 . ?
C00Q C00R 1.363(4) . ?
C00R H00S 0.9500 . ?
C00S H00T 0.9500 . ?
C00S C00X 1.364(4) . ?
C00T H00U 0.9800 . ?
C00T H00V 0.9800 . ?
C00T H00W 0.9800 . ?
C00U H00X 0.9500 . ?
C00U C00Y 1.371(4) . ?
C00V H00Y 0.9900 . ?
C00V H 0.9900 . ?
C00V C00Z 1.496(4) . ?
C00W H00Z 0.9500 . ?
C00W C00X 1.368(4) . ?
C00W C00Y 1.361(4) . ?
C00X H00 0.9500 . ?
C00Y H1 0.9500 . ?
C00Z H2 0.9800 . ?
C00Z HA 0.9800 . ?
C00Z HB 0.9800 . ?

loop_
_geom_torsion_atom_site_label_1
_geom_torsion_atom_site_label_2
_geom_torsion_atom_site_label_3
_geom_torsion_atom_site_label_4
_geom_torsion
_geom_torsion_site_symmetry_1
_geom_torsion_site_symmetry_2
_geom_torsion_site_symmetry_3
_geom_torsion_site_symmetry_4
_geom_torsion_publ_flag
S01 N006 C009 C00E 93.7(2) . . . . ?
S01 N006 C00A C00G 114.20(18) . . . . ?
S01 N006 C00A C00M -118.40(18) . . . . ?
S01 C007 C008 C00F -178.09(17) . . . . ?
S01 C007 C00B C00O 177.37(18) . . . . ?
S02 C00H C00S C00X -176.4(2) . . . . ?
S02 C00H C00U C00Y 175.6(2) . . . . ?
S03 C00D C00E C009 158.73(16) . . . . ?
S03 C00D C00M S02 -5.5(3) . . . . ?
S03 C00D C00M C00A 178.52(17) . . . . ?
S03 C00I C00K C00R -176.82(18) . . . . ?
S03 C00I C00N C00P 178.08(18) . . . . ?
O004 S01 N006 C009 38.75(17) . . . . ?
O004 S01 N006 C00A -165.97(15) . . . . ?
O004 S01 C007 C008 163.84(18) . . . . ?
O004 S01 C007 C00B -14.5(2) . . . . ?
O005 S01 N006 C009 168.15(15) . . . . ?
O005 S01 N006 C00A -36.57(17) . . . . ?
O005 S01 C007 C008 34.2(2) . . . . ?
O005 S01 C007 C00B -144.21(18) . . . . ?
N006 S01 C007 C008 -81.1(2) . . . . ?
N006 S01 C007 C00B 100.51(19) . . . . ?
N006 C009 C00E C00D 48.3(3) . . . . ?
N006 C00A C00G C00J -71.7(2) . . . . ?
N006 C00A C00M S02 -178.90(15) . . . . ?
N006 C00A C00M C00D -2.8(3) . . . . ?
C007 S01 N006 C009 -76.56(17) . . . . ?
C007 S01 N006 C00A 78.72(17) . . . . ?
C007 C008 C00F C00C 1.0(4) . . . . ?
C007 C00B C00O C00C 0.4(4) . . . . ?
C008 C007 C00B C00O -1.0(3) . . . . ?
C009 N006 C00A C00G -89.4(2) . . . . ?
C009 N006 C00A C00M 38.0(2) . . . . ?
C00A N006 C009 C00E -62.9(2) . . . . ?
C00A C00G C00J C00L -69.3(3) . . . . ?
C00B C007 C008 C00F 0.3(3) . . . . ?
C00D S03 C00I C00K -140.47(18) . . . . ?
C00D S03 C00I C00N 43.8(2) . . . . ?
C00E C00D C00M S02 168.15(18) . . . . ?
C00E C00D C00M C00A -7.9(4) . . . . ?
C00F C00C C00O C00B 0.8(4) . . . . ?
C00G C00A C00M S02 -54.5(2) . . . . ?
C00G C00A C00M C00D 121.7(2) . . . . ?
C00G C00J C00L C00V 175.9(2) . . . . ?
C00H S02 C00M C00A -54.53(19) . . . . ?
C00H S02 C00M C00D 129.2(2) . . . . ?
C00H C00S C00X C00W 0.8(4) . . . . ?
C00H C00U C00Y C00W 0.8(4) . . . . ?
C00I S03 C00D C00E 43.2(2) . . . . ?
C00I S03 C00D C00M -142.9(2) . . . . ?
C00I C00K C00R C00Q -0.8(4) . . . . ?
C00I C00N C00P C00Q -2.1(3) . . . . ?
C00J C00L C00V C00Z 179.5(2) . . . . ?
C00K C00I C00N C00P 2.5(3) . . . . ?
C00M S02 C00H C00S -60.6(2) . . . . ?
C00M S02 C00H C00U 123.3(2) . . . . ?
C00M C00A C00G C00J 163.61(19) . . . . ?
C00M C00D C00E C009 -15.1(3) . . . . ?
C00N C00I C00K C00R -1.0(3) . . . . ?
C00N C00P C00Q C00R 0.3(4) . . . . ?
C00O C00C C00F C008 -1.5(3) . . . . ?
C00P C00Q C00R C00K 1.2(4) . . . . ?
C00S C00H C00U C00Y -0.4(4) . . . . ?
C00T C00C C00F C008 178.3(2) . . . . ?
C00T C00C C00O C00B -179.1(2) . . . . ?
C00U C00H C00S C00X -0.4(4) . . . . ?
C00X C00W C00Y C00U -0.4(4) . . . . ?
C00Y C00W C00X C00S -0.4(4) . . . . ?
